data_9000920
loop_
_publ_author_name
'Ralph, R. L.'
'Finger, L. W.'
'Hazen, R. M.'
'Ghose, S.'

_publ_section_title
;
 Compressibility and crystal structure of andalusite at high pressure
 12 kbar step-scan
;
_journal_name_full 'American Mineralogist'
_journal_page_first 513
_journal_page_last 519
_journal_volume 69
_journal_year 1984
_chemical_formula_sum 'Al2 O5 Si'
_chemical_name_mineral Andalusite
_space_group_IT_number 58
_symmetry_space_group_name_Hall '-P 2 2n'
_symmetry_space_group_name_H-M 'P n n m'
_cell_angle_alpha 90
_cell_angle_beta 90
_cell_angle_gamma 90
_cell_formula_units_Z 4
_cell_length_a 7.760
_cell_length_b 7.873
_cell_length_c 5.544
_cell_volume 338.708
_database_code_amcsd 0000939
_exptl_crystal_density_diffrn 3.178
_cod_original_formula_sum 'Al2 Si O5'
_cod_database_code 9000920

loop_
_space_group_symop_operation_xyz
x,y,z
1/2+x,1/2-y,1/2+z
1/2-x,1/2+y,1/2-z
1/2-x,1/2+y,1/2+z
1/2+x,1/2-y,1/2-z
x,y,-z
-x,-y,z
-x,-y,-z

loop_
_atom_site_aniso_label
_atom_site_aniso_U_11
_atom_site_aniso_U_22
_atom_site_aniso_U_33
_atom_site_aniso_U_12
_atom_site_aniso_U_13
_atom_site_aniso_U_23
Al1 0.00793 0.00534 0.00545 0.00124 0.00000 0.00000
Al2 0.00427 0.00471 0.00716 -0.00093 0.00000 0.00000
Si 0.00458 0.00377 0.00638 -0.00062 0.00000 0.00000
OA 0.00732 0.00659 0.00140 -0.00093 0.00000 0.00000
OB 0.00793 0.00628 0.00405 0.00217 0.00000 0.00000
OC 0.00458 0.00408 0.01028 -0.00093 0.00000 0.00000
OD 0.00763 0.00565 0.00701 0.00000 -0.00153 0.00221

loop_
_atom_site_label
_atom_site_fract_x
_atom_site_fract_y
_atom_site_fract_z
_atom_site_type_symbol
_atom_site_attached_hydrogens
Al1 0.00000 0.00000 0.24160 Al 0
Al2 0.37020 0.13910 0.50000 Al 0
Si 0.24590 0.25140 0.00000 Si 0
OA 0.42210 0.36340 0.50000 O 0
OB 0.42490 0.36230 0.00000 O 0
OC 0.10310 0.40000 0.00000 O 0
OD 0.23030 0.13270 0.23890 O 0

loop_
_cod_changelog_entry_id
_cod_changelog_entry_author
_cod_changelog_entry_date
_cod_changelog_entry_text
1
;cod-tools version 3.8.0
Id: cif_guess_AMCSD_atom_types 9581 2023-05-17 12:35:41Z saulius
;
2023-05-23T09:14:00+03:00
;Derived atom types and hydrogen counts
from atom names that follow the AMCSD naming convention
(Wat == water, O-H == hydroxyl).
;

loop_
_cod_related_entry_id
_cod_related_entry_database
_cod_related_entry_code
1 AMCSD 0000939
